data_2004646
loop_
_publ_author_name
'Guo, Y.-H.'
'Xue, Y.-Q.'
'Xiong, R.-G.'
'Zuo, J.-L.'
'You, X.-Z.'
'Huang, X.-Y.'

_publ_section_title
;(2,9-Dimethyl-1,10-phenanthroline-<i>N</i>^1^,<i>N</i>^10^)bis(<i>O</i>-ethyl
 dithiocarbonato-<i>S</i>,<i>S</i>')nickel(II)
;
_journal_issue 3
_journal_name_full 'Acta Crystallographica Section C'
_journal_page_first 523
_journal_page_last 525
_journal_paper_doi 10.1107/S0108270195010808
_journal_volume 52
_journal_year 1996
_chemical_formula_iupac '[Ni (C3 H5 O S2)2 (C14 H12 N2)]'
_chemical_formula_sum 'C20 H22 N2 Ni O2 S4'
_chemical_formula_weight 509.35
_space_group_IT_number 14
_symmetry_cell_setting monoclinic
_symmetry_space_group_name_Hall '-P 2ybc'
_symmetry_space_group_name_H-M 'P 1 21/c 1'
_atom_type_scat_source 'Cromer & Waber (1974)'
_cell_angle_alpha 90
_cell_angle_beta 117.630(10)
_cell_angle_gamma 90
_cell_formula_units_Z 4
_cell_length_a 17.344(5)
_cell_length_b 8.336(5)
_cell_length_c 18.206(4)
_cell_measurement_reflns_used 25
_cell_measurement_temperature 296
_cell_measurement_theta_max 14.78
_cell_measurement_theta_min 11.88
_cell_volume 2332.0(16)
_diffrn_measurement_device 'Enraf-Nonius CAD-4'
_diffrn_measurement_method '\w/2\q scans'
_diffrn_radiation_type MoK\a
_diffrn_radiation_wavelength 0.71073
_diffrn_reflns_av_R_equivalents 0.009
_diffrn_reflns_limit_h_max 20
_diffrn_reflns_limit_h_min 0
_diffrn_reflns_limit_k_max 9
_diffrn_reflns_limit_k_min 0
_diffrn_reflns_limit_l_max 21
_diffrn_reflns_limit_l_min -21
_diffrn_reflns_number 4551
_diffrn_reflns_theta_max 25
_diffrn_standards_decay_% -0.9
_diffrn_standards_interval_count 300
_diffrn_standards_number 3
_exptl_absorpt_coefficient_mu 1.197
_exptl_absorpt_correction_T_max 1.000
_exptl_absorpt_correction_T_min 0.8032
_exptl_absorpt_correction_type 'empirical (\y scans; Molecular Structure Corporation, 1985)'
_exptl_crystal_colour brownish
_exptl_crystal_density_diffrn 1.45
_exptl_crystal_description plate
_exptl_crystal_size_max 0.95
_exptl_crystal_size_mid 0.22
_exptl_crystal_size_min 0.06
_refine_diff_density_max 0.85
_refine_diff_density_min -0.69
_refine_ls_extinction_method none
_refine_ls_goodness_of_fit_obs 1.78
_refine_ls_hydrogen_treatment noref
_refine_ls_number_parameters 262
_refine_ls_number_reflns 3260
_refine_ls_R_factor_obs 0.053
_refine_ls_shift/esd_max 0.07
_refine_ls_structure_factor_coef F
_refine_ls_weighting_details w=1/\s^2^(F)
_refine_ls_weighting_scheme calc
_refine_ls_wR_factor_obs 0.069
_reflns_number_observed 3260
_reflns_number_total 4461
_reflns_observed_criterion I>3\s(I)
_cod_data_source_file mu1214.cif
_cod_data_source_block mu1214a
_cod_depositor_comments
;
The following automatic conversions were performed:

'_refine_ls_weighting_scheme' value ' w=1/\s^2^(F)' was changed to
'calc'. New tag '_refine_ls_weighting_details' was created. The value
of the new tag was set to 'w=1/\s^2^(F)'.

Automatic conversion script
Id: cif_fix_values 3143 2015-03-26 13:38:13Z robertas 
;
_cod_original_cell_volume 2332(2)
_cod_original_sg_symbol_H-M 'P 21/c'
_cod_database_code 2004646

loop_
_symmetry_equiv_pos_as_xyz
x,y,z
x,1/2-y,1/2+z
-x,-y,-z
-x,1/2+y,1/2-z

loop_
_atom_site_label
_atom_site_fract_x
_atom_site_fract_y
_atom_site_fract_z
_atom_site_B_iso_or_equiv
Ni .77538(3) .24231(6) .47462(3) 3.73(2)
S(1) .68968(8) .08240(10) .35652(8) 5.19(5)
S(2) .67280(10) .4268(2) .36590(10) 6.81(7)
S(3) .82527(7) .44970(10) .58124(7) 4.60(5)
S(4) .66572(9) .26880(10) .52850(10) 5.62(6)
O(1) .5701(3) .2383(5) .2387(2) 9.0(2)
O(2) .7097(2) .5249(4) .6258(2) 5.20(10)
N(1) .8932(2) .2553(3) .4629(2) 3.70(10)
N(2) .8524(2) .0651(4) .5595(2) 4.00(10)
C(1) .9132(3) .3276(5) .4091(3) 4.5(2)
C(2) .9997(4) .3531(6) .4263(4) 5.6(2)
C(3) 1.0658(3) .3046(6) .4978(4) 5.9(2)
C(4) 1.0484(3) .2181(5) .5553(3) 4.7(2)
C(5) 1.1145(3) .1546(7) .6307(4) 6.1(2)
C(6) 1.0938(3) .0635(6) .6797(3) 6.1(2)
C(7) 1.0054(3) .0290(5) .6581(3) 5.0(2)
C(8) .9792(4) -.0756(6) .7028(3) 6.2(2)
C(9) .8950(4) -0.1159(6) .6732(3) 6.1(2)
C(10) .8309(3) -.0450(5) .5993(3) 4.8(2)
C(11) .9384(3) .0977(5) .5863(2) 3.9(2)
C(12) .9603(3) .1965(4) .5344(3) 3.8(2)
C(13) .8427(4) .3760(7) .3263(3) 6.5(3)
C(14) .7402(4) -.0989(6) .5653(4) 7.7(3)
C(15) .6363(3) .2537(6) .3125(3) 5.7(2)
C(16) .7294(3) .4196(5) .5819(3) 4.1(2)
C(17) .5221(7) .3810(10) .1952(5) 16.0(6)
C(18) .4953(7) .3780(10) .1134(7) 14.7(7)
C(19) .6246(4) .5141(7) .6239(4) 7.7(3)
C(20) .6049(5) .6670(10) .6521(5) 10.0(4)
H(1) 1.0117 .4061 .3863 6.7
H(2) 1.1243 .3282 .5101 7.1
H(3) 1.1740 .1771 .6466 7.3
H(4) 1.1389 .0214 .7296 7.4
H(5) 1.0212 -0.1183 .7542 7.4
H(6) .8783 -0.1925 .7020 7.3
H(7) .8046 .4489 .3333 7.9
H(8) .8675 .4264 .2953 7.9
H(9) .8108 .2838 .2973 7.9
H(10) .7038 -0.0100 .5605 9.3
H(11) .7219 -0.1445 .5117 9.3
H(12) .7352 -0.1772 .6008 9.3
H(13) .4736 .3941 .2047 19.4
H(14) .5601 .4720 .2168 19.4
H(15) .4644 .4727 .0880 17.6
H(16) .5430 .3652 .1021 17.6
H(17) .4565 .2875 .0899 17.6
H(18) .5809 .4924 .5686 9.3
H(19) .6249 .4290 .6591 9.3
H(20) .6483 .6879 .7077 12.0
H(21) .6049 .7518 .6173 12.0
H(22) .5496 .6610 .6509 12.0

loop_
_geom_angle_atom_site_label_1
_geom_angle_atom_site_label_2
_geom_angle_atom_site_label_3
_geom_angle
_geom_angle_publ_flag
N(1) Ni N(2) 78.30(10) yes
S(3) Ni S(4) 71.31(6) yes
S(4) Ni N(2) 96.60(10) yes
S(4) Ni N(1) 162.90(10) yes
S(2) Ni N(1) 104.70(10) yes
S(2) Ni N(2) 173.60(10) yes
S(1) Ni S(4) 97.74(6) yes
S(2) Ni S(3) 93.04(6) yes
Ni N(1) C(12) 108.4(2) yes
Ni S(2) C(15) 82.4(2) yes
Ni S(3) C(16) 85.1(2) yes
S(3) C(16) S(4) 119.8(3) yes
S(1) Ni S(2) 73.18(6) yes
S(3) Ni N(2) 92.50(10) yes
S(3) Ni N(1) 92.40(10) yes
S(1) Ni N(1) 99.30(10) yes
S(1) Ni N(2) 100.80(10) yes
S(1) Ni S(3) 163.75(5) yes
S(2) Ni S(4) 82.13(7) yes
Ni N(2) C(11) 109.9(3) yes
Ni S(1) C(15) 86.0(2) yes
S(1) C(15) S(2) 118.2(3) yes
Ni S(4) C(16) 83.1(2) no
H(1) C(2) C(3) 119.39 no
H(1) C(2) C(1) 119.41 no
H(2) C(3) C(2) 120.33 no
H(2) C(3) C(4) 120.02 no
H(3) C(5) C(6) 119.72 no
H(3) C(5) C(4) 119.76 no
H(4) C(6) C(5) 119.26 no
H(4) C(6) C(7) 119.62 no
H(5) C(8) C(9) 119.84 no
H(5) C(8) C(7) 119.79 no
H(6) C(9) C(8) 119.81 no
H(6) C(9) C(10) 119.75 no
H(8) C(13) H(9) 109.42 no
H(8) C(13) H(7) 109.36 no
H(8) C(13) C(1) 109.60 no
H(9) C(13) H(7) 109.29 no
H(9) C(13) C(1) 109.63 no
H(7) C(13) C(1) 109.53 no
H(12) C(14) H(10) 109.44 no
H(12) C(14) H(11) 109.23 no
H(12) C(14) C(10) 109.89 no
H(10) C(14) H(11) 108.97 no
H(10) C(14) C(10) 109.71 no
H(11) C(14) C(10) 109.60 no
H(13) C(17) H(14) 109.31 no
H(13) C(17) C(18) 109.18 no
H(13) C(17) O(1) 109.50 no
H(14) C(17) C(18) 106.83 no
H(14) C(17) O(1) 108.09 no
H(16) C(18) H(15) 109.94 no
H(16) C(18) H(17) 108.38 no
H(16) C(18) C(17) 110.94 no
H(15) C(18) H(17) 108.29 no
H(15) C(18) C(17) 110.60 no
H(17) C(18) C(17) 108.61 no
H(19) C(19) H(18) 108.75 no
H(19) C(19) O(2) 109.73 no
H(19) C(19) C(20) 109.80 no
H(18) C(19) O(2) 109.57 no
H(18) C(19) C(20) 109.39 no
H(21) C(20) H(22) 109.39 no
H(21) C(20) H(20) 108.83 no
H(21) C(20) C(19) 109.99 no
H(22) C(20) H(20) 108.83 no
H(22) C(20) C(19) 110.29 no
H(20) C(20) C(19) 109.48 no
C(15) O(1) C(17) 119.2(6) no
C(16) O(2) C(19) 118.8(4) no
C(1) N(1) C(12) 117.8(4) no
C(1) N(1) Ni 132.9(3) no
C(10) N(2) C(11) 118.6(4) no
C(10) N(2) Ni 129.9(3) no
N(1) C(1) C(2) 121.6(5) no
N(1) C(1) C(13) 119.8(4) no
C(2) C(1) C(13) 118.5(4) no
C(3) C(2) C(1) 121.2(5) no
C(2) C(3) C(4) 119.6(4) no
C(12) C(4) C(3) 116.3(5) no
C(12) C(4) C(5) 120.3(5) no
C(3) C(4) C(5) 123.5(5) no
C(6) C(5) C(4) 120.5(5) no
C(5) C(6) C(7) 121.1(5) no
C(8) C(7) C(11) 116.1(5) no
C(8) C(7) C(6) 124.2(5) no
C(11) C(7) C(6) 119.7(5) no
C(9) C(8) C(7) 120.4(5) no
N(2) C(10) C(9) 120.7(5) no
N(2) C(10) C(14) 119.9(4) no
C(9) C(10) C(14) 119.3(5) no
N(2) C(11) C(7) 123.2(4) no
N(2) C(11) C(12) 117.3(4) no
C(7) C(11) C(12) 119.3(4) no
N(1) C(12) C(4) 123.3(4) no
N(1) C(12) C(11) 117.6(4) no
C(4) C(12) C(11) 118.9(4) no
O(1) C(15) S(1) 115.6(4) no
O(1) C(15) S(2) 126.2(4) no
O(2) C(16) S(4) 124.4(3) no
O(2) C(16) S(3) 115.8(3) no
C(18) C(17) O(1) 113.8(7) no
O(2) C(19) C(20) 109.6(5) no

loop_
_geom_bond_atom_site_label_1
_geom_bond_atom_site_label_2
_geom_bond_distance
_geom_bond_publ_flag
Ni S(1) 2.376(2) yes
Ni S(3) 2.440(2) yes
Ni N(1) 2.153(3) yes
S(1) C(15) 1.689(5) yes
S(3) C(16) 1.687(4) yes
O(1) C(15) 1.308(6) yes
Ni S(2) 2.487(2) yes
Ni S(4) 2.522(2) yes
Ni N(2) 2.107(4) yes
S(2) C(15) 1.691(5) yes
S(4) C(16) 1.657(4) yes
O(2) C(16) 1.336(5) yes
O(1) C(17) 1.456(9) no
O(2) C(19) 1.462(6) no
N(1) C(1) 1.325(5) no
N(1) C(12) 1.373(5) no
N(2) C(10) 1.324(5) no
N(2) C(11) 1.363(5) no
C(1) C(2) 1.398(7) no
C(1) C(13) 1.490(7) no
C(2) C(3) 1.339(7) no
C(3) C(4) 1.412(8) no
C(4) C(12) 1.405(6) no
C(4) C(5) 1.421(7) no
C(5) C(6) 1.340(8) no
C(6) C(7) 1.423(7) no
C(7) C(8) 1.402(7) no
C(7) C(11) 1.407(6) no
C(8) C(9) 1.342(8) no
C(9) C(10) 1.417(7) no
C(10) C(14) 1.468(7) no
C(11) C(12) 1.429(6) no
C(17) C(18) 1.340(10) no
C(19) C(20) 1.471(9) no
C(2) H(1) 0.953 no
C(3) H(2) 0.952 no
C(5) H(3) 0.952 no
C(6) H(4) 0.950 no
C(8) H(5) 0.950 no
C(9) H(6) 0.952 no
C(13) H(8) 0.950 no
C(13) H(9) 0.951 no
C(13) H(7) 0.952 no
C(14) H(12) 0.949 no
C(14) H(10) 0.952 no
C(14) H(11) 0.954 no
C(17) H(13) 0.940 no
C(17) H(14) 0.962 no
C(18) H(16) 0.947 no
C(18) H(15) 0.948 no
C(18) H(17) 0.966 no
C(19) H(19) 0.953 no
C(19) H(18) 0.955 no
C(20) H(21) 0.951 no
C(20) H(22) 0.951 no
C(20) H(20) 0.957 no
